data_4133540
loop_
_publ_author_name
'Billow, Brennan S.'
'Livesay, Brooke N.'
'Mokhtarzadeh, Charles C.'
'McCracken, John'
'Shores, Matthew P.'
'Boncella, James M.'
'Odom, Aaron L.'

_publ_section_title
;
 Synthesis and Characterization of a Neutral U(II) Arene Sandwich Complex.
;
_journal_issue 50
_journal_name_full 'Journal of the American Chemical Society'
_journal_page_first 17369
_journal_page_last 17373
_journal_paper_doi 10.1021/jacs.8b10888
_journal_volume 140
_journal_year 2018
_chemical_formula_moiety 'C72 H100 N2 U, C4 H8 O'
_chemical_formula_sum 'C76 H108 N2 O U'
_chemical_formula_weight 1303.67
_space_group_crystal_system monoclinic
_space_group_IT_number 15
_space_group_name_Hall '-C 2yc'
_space_group_name_H-M_alt 'C 1 2/c 1'
_atom_sites_solution_hydrogens mixed
_atom_sites_solution_primary dual
_audit_creation_date 2018-09-26
_audit_creation_method
;
Olex2 1.2
(compiled 2018.05.29 svn.r3508 for OlexSys, GUI svn.r5506)
;
_cell_angle_alpha 90
_cell_angle_beta 106.9720(10)
_cell_angle_gamma 90
_cell_formula_units_Z 4
_cell_length_a 18.0536(13)
_cell_length_b 16.8949(12)
_cell_length_c 22.7572(16)
_cell_measurement_reflns_used 9854
_cell_measurement_temperature 100(2)
_cell_measurement_theta_max 27.218
_cell_measurement_theta_min 2.411
_cell_volume 6639.0(8)
_computing_cell_refinement 'SAINT v8.34A (Bruker, 2013)'
_computing_data_reduction 'SAINT v8.34A (Bruker, 2013)'
_computing_molecular_graphics 'Olex2 (Dolomanov et al., 2009)'
_computing_publication_material 'Olex2 (Dolomanov et al., 2009)'
_computing_structure_refinement 'ShelXL (Sheldrick, 2015)'
_computing_structure_solution 'ShelXT (Sheldrick, 2015)'
_diffrn_ambient_temperature 100(2)
_diffrn_measured_fraction_theta_full 0.999
_diffrn_measured_fraction_theta_max 0.998
_diffrn_measurement_device_type 'Bruker APEX-II CCD'
_diffrn_measurement_method '\f and \w scans'
_diffrn_radiation_type MoK\a
_diffrn_radiation_wavelength 0.71073
_diffrn_reflns_av_R_equivalents 0.0396
_diffrn_reflns_av_unetI/netI 0.0311
_diffrn_reflns_Laue_measured_fraction_full 0.999
_diffrn_reflns_Laue_measured_fraction_max 0.998
_diffrn_reflns_limit_h_max 23
_diffrn_reflns_limit_h_min -23
_diffrn_reflns_limit_k_max 22
_diffrn_reflns_limit_k_min -22
_diffrn_reflns_limit_l_max 29
_diffrn_reflns_limit_l_min -29
_diffrn_reflns_number 39160
_diffrn_reflns_point_group_measured_fraction_full 0.999
_diffrn_reflns_point_group_measured_fraction_max 0.998
_diffrn_reflns_theta_full 25.242
_diffrn_reflns_theta_max 27.835
_diffrn_reflns_theta_min 2.359
_diffrn_standards_number 0
_exptl_absorpt_coefficient_mu 2.489
_exptl_absorpt_correction_T_max 0.7456
_exptl_absorpt_correction_T_min 0.6490
_exptl_absorpt_correction_type multi-scan
_exptl_absorpt_process_details
;
SADABS-2014/2 (Bruker,2014/2) was used for absorption correction.
wR2(int) was 0.0544 before and 0.0449 after correction.
The Ratio of minimum to maximum transmission is 0.8704.
The \l/2 correction factor is 0.00150.
;
_exptl_crystal_colour black
_exptl_crystal_colour_primary black
_exptl_crystal_density_diffrn 1.304
_exptl_crystal_description Chunk
_exptl_crystal_F_000 2712
_exptl_crystal_size_max 0.26
_exptl_crystal_size_mid 0.22
_exptl_crystal_size_min 0.12
_refine_diff_density_max 1.047
_refine_diff_density_min -0.656
_refine_diff_density_rms 0.099
_refine_ls_extinction_method none
_refine_ls_goodness_of_fit_ref 1.070
_refine_ls_hydrogen_treatment mixed
_refine_ls_matrix_type full
_refine_ls_number_parameters 385
_refine_ls_number_reflns 7874
_refine_ls_number_restraints 66
_refine_ls_restrained_S_all 1.072
_refine_ls_R_factor_all 0.0317
_refine_ls_R_factor_gt 0.0274
_refine_ls_shift/su_max 0.001
_refine_ls_shift/su_mean 0.000
_refine_ls_structure_factor_coef Fsqd
_refine_ls_weighting_details 'w=1/[\s^2^(Fo^2^)+(0.0357P)^2^+15.6621P] where P=(Fo^2^+2Fc^2^)/3'
_refine_ls_weighting_scheme calc
_refine_ls_wR_factor_gt 0.0686
_refine_ls_wR_factor_ref 0.0708
_reflns_Friedel_coverage 0.000
_reflns_number_gt 7244
_reflns_number_total 7874
_reflns_threshold_expression 'I > 2\s(I)'
_cod_data_source_file ja8b10888_si_002.cif
_cod_data_source_block u_nhtripp_2
_cod_original_cell_volume 6638.9(8)
_cod_database_code 4133540
_shelxl_version_number 2013-3
_shelx_space_group_comment
;
The symmetry employed for this shelxl refinement is uniquely defined
by the following loop, which should always be used as a source of
symmetry information in preference to the above space-group names.
They are only intended as comments.
;
_shelx_estimated_absorpt_t_max 0.754
_shelx_estimated_absorpt_t_min 0.564
_olex2_refinement_description
;
1. Fixed Uiso
 At 1.2 times of:
  All C(H) groups, All C(H,H) groups
 At 1.5 times of:
  All C(H,H,H) groups
2. Restrained distances
 C4S-C3S \\sim C3S-C2S \\sim C2S-C1S
 with sigma of 0.02
 O1S-C4S \\sim O1S-C1S
 with sigma of 0.02
 O1S-C3S \\sim O1S-C2S
 with sigma of 0.04
 C3S-C1S \\sim C4S-C2S
 with sigma of 0.04
3. Uiso/Uaniso restraints and constraints
O1S \\sim C4S \\sim C3S \\sim C2S \\sim C1S: within 2A with sigma of 0.04 and
sigma for terminal atoms of 0.08
Uanis(C1S) = Uanis(C4S)
4. Rigid body (RIGU) restrains
 O1S, C4S, C3S, C2S, C1S
 with sigma for 1-2 distances of 0.004 and sigma for 1-3 distances of 0.004
5. Others
 Fixed Sof: O1S(0.5) C4S(0.5) H4SA(0.5) H4SB(0.5) C3S(0.5) H3SA(0.5) H3SB(0.5)
 C2S(0.5) H2SA(0.5) H2SB(0.5) C1S(0.5) H1SA(0.5) H1SB(0.5)
6.a Free rotating group:
 O1S(C4S,C3S,C2S,C1S)
6.b Ternary CH refined with riding coordinates:
 C19(H19), C16(H16), C13(H13), C33(H33), C27(H27), C30(H30)
6.c Secondary CH2 refined with riding coordinates:
 C4S(H4SA,H4SB), C3S(H3SA,H3SB), C2S(H2SA,H2SB), C1S(H1SA,H1SB)
6.d Aromatic/amide H refined with riding coordinates:
 C3(H3), C11(H11), C24(H24), C5(H5), C9(H9), C26(H26), C4(H4)
6.e Idealised Me refined as rotating group:
 C14(H14A,H14B,H14C), C15(H15A,H15B,H15C), C18(H18A,H18B,H18C), C17(H17A,H17B,
 H17C), C21(H21A,H21B,H21C), C34(H34A,H34B,H34C), C28(H28A,H28B,H28C), C29(H29A,
 H29B,H29C), C20(H20A,H20B,H20C), C31(H31A,H31B,H31C), C35(H35A,H35B,H35C),
 C32(H32A,H32B,H32C)
;
_olex2_submission_special_instructions 'No special instructions were received'

loop_
_space_group_symop_operation_xyz
'x, y, z'
'-x, y, -z+1/2'
'x+1/2, y+1/2, z'
'-x+1/2, y+1/2, -z+1/2'
'-x, -y, -z'
'x, -y, z-1/2'
'-x+1/2, -y+1/2, -z'
'x+1/2, -y+1/2, z-1/2'

loop_
_atom_site_label
_atom_site_type_symbol
_atom_site_fract_x
_atom_site_fract_y
_atom_site_fract_z
_atom_site_U_iso_or_equiv
_atom_site_adp_type
_atom_site_occupancy
_atom_site_site_symmetry_order
_atom_site_calc_flag
_atom_site_refinement_flags_posn
_atom_site_refinement_flags_adp
_atom_site_refinement_flags_occupancy
_atom_site_disorder_assembly
_atom_site_disorder_group
U1 U 0.5000 0.40064(2) 0.2500 0.01232(5) Uani 1 2 d S T P . .
C1 C 0.40548(14) 0.30685(15) 0.33897(11) 0.0131(5) Uani 1 1 d . . . . .
N1 N 0.47008(13) 0.31129(14) 0.31767(10) 0.0151(4) Uani 1 1 d . . . . .
C2 C 0.34402(14) 0.35997(15) 0.31361(11) 0.0128(5) Uani 1 1 d . . . . .
C10 C 0.38553(15) 0.50113(16) 0.16731(12) 0.0154(5) Uani 1 1 d . . . . .
C0BA C 0.52380(16) 0.20448(16) 0.45632(12) 0.0162(5) Uani 1 1 d . . . . .
C7 C 0.35501(14) 0.41253(14) 0.26405(12) 0.0127(5) Uani 1 1 d . . . . .
C12 C 0.34399(15) 0.37729(16) 0.20442(12) 0.0150(5) Uani 1 1 d . . . . .
C3 C 0.27844(15) 0.36009(16) 0.33356(13) 0.0168(5) Uani 1 1 d . . . . .
H3 H 0.2380 0.3947 0.3159 0.020 Uiso 1 1 calc R . . . .
C23 C 0.44947(16) 0.11622(15) 0.37676(12) 0.0162(5) Uani 1 1 d . . . . .
C11 C 0.35570(15) 0.42501(16) 0.15672(12) 0.0153(5) Uani 1 1 d . . . . .
H11 H 0.3430 0.4047 0.1170 0.018 Uiso 1 1 calc R . . . .
C24 C 0.50695(16) 0.05911(16) 0.39708(13) 0.0178(5) Uani 1 1 d . . . . .
H24 H 0.5014 0.0106 0.3769 0.021 Uiso 1 1 calc R . . . .
C5 C 0.33174(17) 0.25553(16) 0.40386(13) 0.0189(5) Uani 1 1 d . . . . .
H5 H 0.3274 0.2208 0.4344 0.023 Uiso 1 1 calc R . . . .
C19 C 0.30267(15) 0.29772(16) 0.18953(12) 0.0173(5) Uani 1 1 d . . . . .
H19 H 0.3172 0.2660 0.2272 0.021 Uiso 1 1 calc R . . . .
C16 C 0.38999(16) 0.55707(16) 0.11612(13) 0.0189(6) Uani 1 1 d . . . . .
H16 H 0.4425 0.5791 0.1270 0.023 Uiso 1 1 calc R . . . .
C6 C 0.39748(15) 0.25226(15) 0.38381(12) 0.0145(5) Uani 1 1 d . . . . .
C25 C 0.57225(16) 0.07219(16) 0.44650(12) 0.0173(5) Uani 1 1 d . . . . .
C9 C 0.40622(16) 0.53023(15) 0.22866(12) 0.0161(5) Uani 1 1 d . . . . .
H9 H 0.4347 0.5768 0.2382 0.019 Uiso 1 1 calc R . . . .
C8 C 0.38438(14) 0.48968(15) 0.27562(12) 0.0132(5) Uani 1 1 d . . . . .
C13 C 0.39255(15) 0.53598(15) 0.33442(12) 0.0156(5) Uani 1 1 d . . . . .
H13 H 0.4303 0.5780 0.3352 0.019 Uiso 1 1 calc R . . . .
C14 C 0.31598(17) 0.57773(17) 0.33005(14) 0.0220(6) Uani 1 1 d . . . . .
H14A H 0.2998 0.6074 0.2925 0.033 Uiso 1 1 calc GR . . . .
H14B H 0.3229 0.6130 0.3643 0.033 Uiso 1 1 calc GR . . . .
H14C H 0.2772 0.5391 0.3306 0.033 Uiso 1 1 calc GR . . . .
C26 C 0.57904(16) 0.14535(16) 0.47562(12) 0.0184(5) Uani 1 1 d . . . . .
H26 H 0.6220 0.1550 0.5091 0.022 Uiso 1 1 calc R . . . .
C4 C 0.27255(16) 0.30898(16) 0.37973(13) 0.0193(6) Uani 1 1 d . . . . .
H4 H 0.2295 0.3106 0.3942 0.023 Uiso 1 1 calc R . . . .
C22 C 0.45798(15) 0.18976(15) 0.40647(12) 0.0145(5) Uani 1 1 d . . . . .
C33 C 0.53358(17) 0.28308(17) 0.49062(13) 0.0227(6) Uani 1 1 d . . . . .
H33 H 0.5011 0.3223 0.4632 0.027 Uiso 1 1 calc R . . . .
C15 C 0.42305(17) 0.49119(17) 0.39552(13) 0.0210(6) Uani 1 1 d . . . . .
H15A H 0.3815 0.4619 0.4036 0.032 Uiso 1 1 calc GR . . . .
H15B H 0.4434 0.5283 0.4282 0.032 Uiso 1 1 calc GR . . . .
H15C H 0.4633 0.4554 0.3930 0.032 Uiso 1 1 calc GR . . . .
C18 C 0.37412(19) 0.5184(2) 0.05344(13) 0.0287(7) Uani 1 1 d . . . . .
H18A H 0.4083 0.4741 0.0562 0.043 Uiso 1 1 calc GR . . . .
H18B H 0.3827 0.5561 0.0246 0.043 Uiso 1 1 calc GR . . . .
H18C H 0.3214 0.5005 0.0400 0.043 Uiso 1 1 calc GR . . . .
C17 C 0.3336(2) 0.6258(2) 0.11173(18) 0.0382(8) Uani 1 1 d . . . . .
H17A H 0.2816 0.6057 0.1016 0.057 Uiso 1 1 calc GR . . . .
H17B H 0.3380 0.6619 0.0804 0.057 Uiso 1 1 calc GR . . . .
H17C H 0.3456 0.6528 0.1505 0.057 Uiso 1 1 calc GR . . . .
C21 C 0.3233(2) 0.2500(2) 0.14001(16) 0.0327(8) Uani 1 1 d . . . . .
H21A H 0.3087 0.2791 0.1021 0.049 Uiso 1 1 calc GR . . . .
H21B H 0.2960 0.2005 0.1345 0.049 Uiso 1 1 calc GR . . . .
H21C H 0.3780 0.2403 0.1521 0.049 Uiso 1 1 calc GR . . . .
C27 C 0.37907(16) 0.09679(16) 0.32252(13) 0.0198(6) Uani 1 1 d . . . . .
H27 H 0.3424 0.1408 0.3175 0.024 Uiso 1 1 calc R . . . .
C30 C 0.63589(16) 0.01088(16) 0.46640(13) 0.0201(6) Uani 1 1 d . . . . .
H30 H 0.6696 0.0264 0.5069 0.024 Uiso 1 1 calc R . . . .
C34 C 0.61692(19) 0.31338(19) 0.50887(15) 0.0294(7) Uani 1 1 d . . . . .
H34A H 0.6495 0.2778 0.5381 0.044 Uiso 1 1 calc GR . . . .
H34B H 0.6190 0.3650 0.5269 0.044 Uiso 1 1 calc GR . . . .
H34C H 0.6347 0.3164 0.4731 0.044 Uiso 1 1 calc GR . . . .
C28 C 0.4023(2) 0.0899(2) 0.26353(15) 0.0394(9) Uani 1 1 d . . . . .
H28A H 0.4288 0.1372 0.2577 0.059 Uiso 1 1 calc GR . . . .
H28B H 0.3568 0.0829 0.2293 0.059 Uiso 1 1 calc GR . . . .
H28C H 0.4360 0.0452 0.2664 0.059 Uiso 1 1 calc GR . . . .
C29 C 0.33839(19) 0.0221(2) 0.33360(17) 0.0352(8) Uani 1 1 d . . . . .
H29A H 0.3717 -0.0226 0.3353 0.053 Uiso 1 1 calc GR . . . .
H29B H 0.2915 0.0150 0.3007 0.053 Uiso 1 1 calc GR . . . .
H29C H 0.3262 0.0267 0.3718 0.053 Uiso 1 1 calc GR . . . .
C20 C 0.21517(18) 0.31083(19) 0.17201(16) 0.0301(7) Uani 1 1 d . . . . .
H20A H 0.2024 0.3392 0.2043 0.045 Uiso 1 1 calc GR . . . .
H20B H 0.1892 0.2606 0.1661 0.045 Uiso 1 1 calc GR . . . .
H20C H 0.1989 0.3409 0.1347 0.045 Uiso 1 1 calc GR . . . .
C31 C 0.68494(19) 0.0101(2) 0.42176(15) 0.0303(7) Uani 1 1 d . . . . .
H31A H 0.6528 -0.0031 0.3813 0.045 Uiso 1 1 calc GR . . . .
H31B H 0.7254 -0.0286 0.4349 0.045 Uiso 1 1 calc GR . . . .
H31C H 0.7074 0.0614 0.4210 0.045 Uiso 1 1 calc GR . . . .
C35 C 0.5049(2) 0.2758(2) 0.54694(17) 0.0361(8) Uani 1 1 d . . . . .
H35A H 0.4518 0.2590 0.5346 0.054 Uiso 1 1 calc GR . . . .
H35B H 0.5090 0.3262 0.5671 0.054 Uiso 1 1 calc GR . . . .
H35C H 0.5359 0.2376 0.5747 0.054 Uiso 1 1 calc GR . . . .
C32 C 0.6057(2) -0.07182(19) 0.47210(18) 0.0339(8) Uani 1 1 d . . . . .
H32A H 0.5758 -0.0711 0.5007 0.051 Uiso 1 1 calc GR . . . .
H32B H 0.6485 -0.1075 0.4865 0.051 Uiso 1 1 calc GR . . . .
H32C H 0.5736 -0.0891 0.4327 0.051 Uiso 1 1 calc GR . . . .
H1 H 0.4983(19) 0.279(2) 0.3332(15) 0.019(9) Uiso 1 1 d . . . . .
O1S O 0.4956(12) 0.7189(4) 0.2383(9) 0.142(5) Uani 0.5 1 d D U . A -1
C4S C 0.4510(10) 0.7584(7) 0.2725(8) 0.177(5) Uani 0.5 1 d DG U . A -1
H4SA H 0.4438 0.7241 0.3046 0.212 Uiso 0.5 1 calc R . . A -1
H4SB H 0.4005 0.7732 0.2457 0.212 Uiso 0.5 1 calc R . . A -1
C3S C 0.4972(9) 0.8323(6) 0.3005(7) 0.167(7) Uani 0.5 1 d DG U . A -1
H3SA H 0.5338 0.8208 0.3402 0.201 Uiso 0.5 1 calc R . . A -1
H3SB H 0.4633 0.8749 0.3049 0.201 Uiso 0.5 1 calc R . . A -1
C2S C 0.5389(9) 0.8523(5) 0.2524(7) 0.142(6) Uani 0.5 1 d DG U . A -1
H2SA H 0.5056 0.8820 0.2184 0.170 Uiso 0.5 1 calc R . . A -1
H2SB H 0.5860 0.8821 0.2704 0.170 Uiso 0.5 1 calc R . . A -1
C1S C 0.5566(9) 0.7698(7) 0.2321(8) 0.177(5) Uani 0.5 1 d DG U . A -1
H1SA H 0.5577 0.7709 0.1898 0.212 Uiso 0.5 1 calc R . . A -1
H1SB H 0.6063 0.7512 0.2578 0.212 Uiso 0.5 1 calc R . . A -1

loop_
_atom_site_aniso_label
_atom_site_aniso_U_11
_atom_site_aniso_U_22
_atom_site_aniso_U_33
_atom_site_aniso_U_23
_atom_site_aniso_U_13
_atom_site_aniso_U_12
U1 0.01536(7) 0.00948(7) 0.01237(7) 0.000 0.00442(5) 0.000
C1 0.0139(12) 0.0108(11) 0.0145(12) -0.0015(10) 0.0037(9) -0.0018(9)
N1 0.0133(11) 0.0152(11) 0.0168(11) 0.0041(9) 0.0042(9) 0.0046(9)
C2 0.0147(12) 0.0097(11) 0.0140(12) -0.0009(9) 0.0040(10) -0.0006(9)
C10 0.0159(12) 0.0148(12) 0.0155(12) 0.0036(10) 0.0047(10) 0.0037(10)
C0BA 0.0229(13) 0.0123(12) 0.0130(12) 0.0017(10) 0.0047(10) -0.0017(10)
C7 0.0109(11) 0.0110(12) 0.0166(12) 0.0015(9) 0.0046(9) 0.0020(9)
C12 0.0148(12) 0.0135(12) 0.0155(12) -0.0013(10) 0.0026(10) -0.0013(10)
C3 0.0148(12) 0.0130(12) 0.0220(13) -0.0002(10) 0.0044(10) 0.0017(10)
C23 0.0189(13) 0.0130(12) 0.0171(13) 0.0007(10) 0.0058(10) -0.0007(10)
C11 0.0164(12) 0.0172(12) 0.0114(12) -0.0007(10) 0.0026(10) 0.0022(10)
C24 0.0211(13) 0.0114(12) 0.0213(14) -0.0003(10) 0.0068(11) 0.0004(10)
C5 0.0258(14) 0.0141(12) 0.0197(13) 0.0042(10) 0.0112(11) -0.0023(11)
C19 0.0180(13) 0.0147(12) 0.0181(13) -0.0017(11) 0.0037(10) -0.0019(10)
C16 0.0206(13) 0.0188(14) 0.0181(13) 0.0058(11) 0.0069(11) 0.0011(11)
C6 0.0181(13) 0.0105(11) 0.0143(12) 0.0006(10) 0.0037(10) -0.0004(10)
C25 0.0217(13) 0.0158(12) 0.0161(13) 0.0033(10) 0.0082(11) 0.0036(11)
C9 0.0195(13) 0.0115(12) 0.0182(13) 0.0003(10) 0.0070(11) -0.0020(10)
C8 0.0126(11) 0.0115(12) 0.0151(12) 0.0004(10) 0.0036(9) 0.0019(9)
C13 0.0171(13) 0.0120(12) 0.0165(13) -0.0019(10) 0.0032(10) -0.0005(10)
C14 0.0230(14) 0.0190(13) 0.0219(14) -0.0058(11) 0.0033(12) 0.0065(11)
C26 0.0206(13) 0.0190(13) 0.0138(12) 0.0016(10) 0.0021(10) 0.0022(11)
C4 0.0181(13) 0.0175(13) 0.0261(14) 0.0008(11) 0.0125(11) -0.0006(10)
C22 0.0173(12) 0.0131(12) 0.0141(12) 0.0040(10) 0.0064(10) -0.0001(10)
C33 0.0278(15) 0.0164(14) 0.0196(14) -0.0019(11) 0.0004(12) 0.0039(11)
C15 0.0267(15) 0.0169(13) 0.0173(13) -0.0013(11) 0.0030(11) -0.0006(11)
C18 0.0284(16) 0.0388(18) 0.0168(14) 0.0055(13) 0.0032(12) -0.0036(14)
C17 0.042(2) 0.0314(17) 0.045(2) 0.0221(16) 0.0195(17) 0.0155(16)
C21 0.0376(18) 0.0261(16) 0.0402(19) -0.0164(14) 0.0206(15) -0.0135(14)
C27 0.0180(13) 0.0163(13) 0.0227(14) -0.0034(11) 0.0023(11) -0.0005(11)
C30 0.0223(14) 0.0178(13) 0.0185(13) 0.0035(11) 0.0037(11) 0.0058(11)
C34 0.0373(18) 0.0227(16) 0.0292(16) -0.0076(13) 0.0113(14) -0.0076(13)
C28 0.0247(17) 0.068(3) 0.0214(16) -0.0094(16) 0.0005(13) -0.0089(17)
C29 0.0252(16) 0.0339(18) 0.042(2) 0.0053(15) 0.0029(15) -0.0100(14)
C20 0.0221(15) 0.0222(16) 0.0411(19) -0.0068(14) 0.0017(13) -0.0046(12)
C31 0.0298(16) 0.0335(17) 0.0305(17) 0.0112(14) 0.0134(14) 0.0138(14)
C35 0.0362(19) 0.0357(19) 0.042(2) -0.0205(16) 0.0206(16) -0.0074(15)
C32 0.0349(18) 0.0220(15) 0.046(2) 0.0154(15) 0.0143(16) 0.0087(14)
O1S 0.122(7) 0.081(5) 0.248(14) -0.087(8) 0.095(10) -0.019(8)
C4S 0.184(9) 0.098(6) 0.295(12) -0.081(9) 0.144(9) -0.019(7)
C3S 0.201(15) 0.070(8) 0.267(17) -0.059(10) 0.125(13) -0.026(9)
C2S 0.112(11) 0.069(7) 0.272(18) -0.040(8) 0.098(12) -0.012(7)
C1S 0.184(9) 0.098(6) 0.295(12) -0.081(9) 0.144(9) -0.019(7)

loop_
_atom_type_symbol
_atom_type_description
_atom_type_scat_dispersion_real
_atom_type_scat_dispersion_imag
_atom_type_scat_source
C C 0.0033 0.0016 'International Tables Vol C Tables 4.2.6.8 and 6.1.1.4'
H H 0.0000 0.0000 'International Tables Vol C Tables 4.2.6.8 and 6.1.1.4'
N N 0.0061 0.0033 'International Tables Vol C Tables 4.2.6.8 and 6.1.1.4'
O O 0.0106 0.0060 'International Tables Vol C Tables 4.2.6.8 and 6.1.1.4'
U U -9.6767 9.6646 'International Tables Vol C Tables 4.2.6.8 and 6.1.1.4'

loop_
_geom_angle_atom_site_label_1
_geom_angle_atom_site_label_2
_geom_angle_atom_site_label_3
_geom_angle
_geom_angle_site_symmetry_1
_geom_angle_site_symmetry_3
N1 U1 N1 99.22(11) . 2_655
N1 U1 C7 63.63(8) 2_655 2_655
N1 U1 C7 63.64(8) . .
N1 U1 C7 122.63(8) . 2_655
N1 U1 C7 122.63(8) 2_655 .
N1 U1 C12 93.88(8) . 2_655
N1 U1 C12 75.23(8) 2_655 2_655
N1 U1 C12 93.88(8) 2_655 .
N1 U1 C12 75.23(8) . .
N1 U1 C11 86.54(8) . 2_655
N1 U1 C11 86.54(8) 2_655 .
N1 U1 C11 104.26(8) . .
N1 U1 C11 104.26(8) 2_655 2_655
N1 U1 C9 112.76(8) 2_655 2_655
N1 U1 C9 130.93(8) . 2_655
N1 U1 C9 130.93(8) 2_655 .
N1 U1 C9 112.76(8) . .
N1 U1 C8 145.64(8) . 2_655
N1 U1 C8 83.02(8) . .
N1 U1 C8 83.01(8) 2_655 2_655
N1 U1 C8 145.64(8) 2_655 .
C7 U1 C7 171.58(10) . 2_655
C7 U1 C11 51.89(8) . .
C7 U1 C11 51.89(8) 2_655 2_655
C7 U1 C11 126.59(8) 2_655 .
C7 U1 C11 126.59(8) . 2_655
C7 U1 C8 142.23(7) . 2_655
C7 U1 C8 29.52(7) 2_655 2_655
C7 U1 C8 142.22(7) 2_655 .
C7 U1 C8 29.52(7) . .
C12 U1 C7 30.58(8) . .
C12 U1 C7 151.90(8) 2_655 .
C12 U1 C7 30.58(8) 2_655 2_655
C12 U1 C7 151.90(8) . 2_655
C12 U1 C12 163.39(11) . 2_655
C12 U1 C11 29.17(8) . .
C12 U1 C11 156.16(8) . 2_655
C12 U1 C11 29.17(8) 2_655 2_655
C12 U1 C11 156.15(8) 2_655 .
C12 U1 C8 139.07(8) . 2_655
C12 U1 C8 53.23(8) 2_655 2_655
C12 U1 C8 139.07(8) 2_655 .
C12 U1 C8 53.23(8) . .
C11 U1 C11 163.50(11) 2_655 .
C9 U1 C7 119.10(8) 2_655 .
C9 U1 C7 119.10(8) . 2_655
C9 U1 C7 52.81(7) . .
C9 U1 C7 52.81(7) 2_655 2_655
C9 U1 C12 61.96(8) . .
C9 U1 C12 134.62(8) 2_655 .
C9 U1 C12 61.96(8) 2_655 2_655
C9 U1 C12 134.62(8) . 2_655
C9 U1 C11 50.93(8) 2_655 2_655
C9 U1 C11 50.93(8) . .
C9 U1 C11 113.54(8) . 2_655
C9 U1 C11 113.54(8) 2_655 .
C9 U1 C9 72.97(11) 2_655 .
C9 U1 C8 29.92(7) . .
C9 U1 C8 29.92(7) 2_655 2_655
C9 U1 C8 89.62(8) . 2_655
C9 U1 C8 89.61(8) 2_655 .
C8 U1 C11 60.03(7) . .
C8 U1 C11 60.03(7) 2_655 2_655
C8 U1 C11 110.10(8) . 2_655
C8 U1 C11 110.10(8) 2_655 .
C8 U1 C8 114.20(10) . 2_655
N1 C1 C2 117.5(2) . .
N1 C1 C6 124.1(2) . .
C2 C1 C6 118.4(2) . .
C1 N1 U1 130.22(18) . .
C1 C2 C7 115.1(2) . .
C3 C2 C1 120.7(2) . .
C3 C2 C7 124.1(2) . .
C11 C10 U1 74.77(15) . .
C11 C10 C16 123.2(2) . .
C11 C10 C9 117.9(2) . .
C16 C10 U1 132.33(17) . .
C9 C10 U1 68.45(14) . .
C9 C10 C16 118.7(2) . .
C26 C0BA C22 119.2(2) . .
C26 C0BA C33 120.0(2) . .
C22 C0BA C33 120.8(2) . .
C2 C7 U1 112.78(16) . .
C12 C7 U1 74.54(14) . .
C12 C7 C2 116.9(2) . .
C8 C7 U1 76.58(14) . .
C8 C7 C2 122.5(2) . .
C8 C7 C12 120.1(2) . .
C7 C12 U1 74.88(14) . .
C7 C12 C19 119.8(2) . .
C11 C12 U1 80.84(15) . .
C11 C12 C7 118.4(2) . .
C11 C12 C19 120.2(2) . .
C19 C12 U1 126.47(17) . .
C2 C3 C4 120.6(2) . .
C24 C23 C22 119.2(2) . .
C24 C23 C27 118.9(2) . .
C22 C23 C27 121.9(2) . .
C10 C11 U1 77.41(15) . .
C10 C11 C12 122.1(2) . .
C12 C11 U1 69.99(14) . .
C25 C24 C23 122.2(3) . .
C4 C5 C6 122.0(2) . .
C12 C19 C20 109.3(2) . .
C21 C19 C12 115.0(2) . .
C21 C19 C20 110.0(2) . .
C10 C16 C17 109.8(2) . .
C18 C16 C10 114.5(2) . .
C18 C16 C17 109.0(3) . .
C1 C6 C22 119.4(2) . .
C5 C6 C1 119.2(2) . .
C5 C6 C22 121.4(2) . .
C24 C25 C26 117.6(2) . .
C24 C25 C30 121.6(2) . .
C26 C25 C30 120.8(3) . .
C10 C9 U1 82.46(15) . .
C8 C9 U1 76.85(15) . .
C8 C9 C10 121.4(2) . .
C7 C8 U1 73.90(14) . .
C7 C8 C9 118.7(2) . .
C7 C8 C13 125.3(2) . .
C9 C8 U1 73.23(14) . .
C9 C8 C13 116.0(2) . .
C13 C8 U1 125.42(16) . .
C8 C13 C14 109.1(2) . .
C8 C13 C15 117.4(2) . .
C14 C13 C15 111.4(2) . .
C0BA C26 C25 122.2(3) . .
C5 C4 C3 119.0(2) . .
C0BA C22 C6 120.9(2) . .
C23 C22 C0BA 119.6(2) . .
C23 C22 C6 119.5(2) . .
C0BA C33 C34 112.9(2) . .
C35 C33 C0BA 110.1(2) . .
C35 C33 C34 110.4(3) . .
C28 C27 C23 110.5(2) . .
C29 C27 C23 111.9(2) . .
C29 C27 C28 110.7(3) . .
C25 C30 C31 110.0(2) . .
C25 C30 C32 113.3(2) . .
C32 C30 C31 109.9(3) . .
C1S O1S C4S 110.1 . .
O1S C4S C3S 106.3 . .
C4S C3S C2S 101.8 . .
C1S C2S C3S 101.7 . .
O1S C1S C2S 106.3 . .

loop_
_geom_bond_atom_site_label_1
_geom_bond_atom_site_label_2
_geom_bond_distance
_geom_bond_site_symmetry_2
U1 N1 2.330(2) .
U1 N1 2.330(2) 2_655
U1 C7 2.736(2) 2_655
U1 C7 2.736(2) .
U1 C12 2.731(3) .
U1 C12 2.731(3) 2_655
U1 C11 2.870(3) .
U1 C11 2.870(3) 2_655
U1 C9 2.723(3) 2_655
U1 C9 2.723(3) .
U1 C8 2.770(2) .
U1 C8 2.770(2) 2_655
C1 N1 1.390(3) .
C1 C2 1.413(3) .
C1 C6 1.414(4) .
C2 C7 1.493(3) .
C2 C3 1.386(4) .
C10 C11 1.388(4) .
C10 C16 1.520(4) .
C10 C9 1.423(4) .
C0BA C26 1.389(4) .
C0BA C22 1.405(4) .
C0BA C33 1.524(4) .
C7 C12 1.442(4) .
C7 C8 1.403(3) .
C12 C11 1.417(4) .
C12 C19 1.527(4) .
C3 C4 1.388(4) .
C23 C24 1.393(4) .
C23 C22 1.401(4) .
C23 C27 1.527(4) .
C24 C25 1.389(4) .
C5 C6 1.391(4) .
C5 C4 1.384(4) .
C19 C21 1.518(4) .
C19 C20 1.528(4) .
C16 C18 1.518(4) .
C16 C17 1.528(4) .
C6 C22 1.498(4) .
C25 C26 1.391(4) .
C25 C30 1.515(4) .
C9 C8 1.419(4) .
C8 C13 1.520(4) .
C13 C14 1.529(4) .
C13 C15 1.537(4) .
C33 C34 1.528(4) .
C33 C35 1.521(4) .
C27 C28 1.523(5) .
C27 C29 1.518(4) .
C30 C31 1.530(4) .
C30 C32 1.519(4) .
O1S C4S 1.4367 .
O1S C1S 1.4357 .
C4S C3S 1.5323 .
C3S C2S 1.5360 .
C2S C1S 1.5321 .
